data_2241481
loop_
_publ_author_name
'Adam, Farook'
'Samshuddin, Seranthimata'
Shruthi
'Narayana, Badiadka'
'Ameram, Nadiah'

_publ_section_title
;
 Crystal structure of
 5-(4-methoxyphenyl)-3-(4-methylphenyl)-4,5-dihydro-1<i>H</i>-pyrazole-1-carbaldehyde
;
_journal_issue 12
_journal_name_full 'Acta Crystallographica Section E'
_journal_page_first o1093
_journal_page_last o1094
_journal_paper_doi 10.1107/S2056989015023658
_journal_volume 71
_journal_year 2015
_chemical_formula_iupac 'C18 H18 N2 O2'
_chemical_formula_moiety 'C18 H18 N2 O2'
_chemical_formula_sum 'C18 H18 N2 O2'
_chemical_formula_weight 294.34
_chemical_name_systematic 5-(4-Methoxyphenyl)-3-(4-methylphenyl)-4,5-dihydro-1<i>H</i>-pyrazole-1-carbaldehyde
_space_group_crystal_system monoclinic
_space_group_IT_number 9
_space_group_name_Hall 'C -2yc'
_space_group_name_H-M_alt 'C 1 c 1'
_symmetry_space_group_name_Hall 'C -2yc'
_symmetry_space_group_name_H-M 'C 1 c 1'
_atom_sites_solution_hydrogens geom
_atom_sites_solution_primary direct
_atom_sites_solution_secondary difmap
_audit_creation_method SHELXL-2014/7
_cell_angle_alpha 90
_cell_angle_beta 104.8264(12)
_cell_angle_gamma 90
_cell_formula_units_Z 4
_cell_length_a 12.0839(9)
_cell_length_b 6.4197(5)
_cell_length_c 19.7427(18)
_cell_measurement_reflns_used 6705
_cell_measurement_temperature 100(2)
_cell_measurement_theta_max 30.15
_cell_measurement_theta_min 3.49
_cell_volume 1480.5(2)
_computing_cell_refinement
;
SAINT (Bruker, 2010)
;
_computing_data_collection
;
APEX2 (Bruker, 2010)
;
_computing_data_reduction
;
SAINT (Bruker, 2010)
;
_computing_molecular_graphics
;
SHELXTL (Sheldrick 2008)
;
_computing_publication_material
;
SHELXTL (Sheldrick 2008)
;
_computing_structure_refinement
;
SHELXL2014 (Sheldrick, 2015)
;
_computing_structure_solution
;
SHELXS97 (Sheldrick 2008)
;
_diffrn_ambient_temperature 100(2)
_diffrn_measured_fraction_theta_full 1.000
_diffrn_measured_fraction_theta_max 0.995
_diffrn_measurement_device_type 'Bruker APEXII CCD'
_diffrn_measurement_method '\f and \w scans'
_diffrn_radiation_type MoK\a
_diffrn_radiation_wavelength 0.71073
_diffrn_reflns_av_R_equivalents 0.0232
_diffrn_reflns_limit_h_max 17
_diffrn_reflns_limit_h_min -17
_diffrn_reflns_limit_k_max 9
_diffrn_reflns_limit_k_min -9
_diffrn_reflns_limit_l_max 27
_diffrn_reflns_limit_l_min -27
_diffrn_reflns_number 14663
_diffrn_reflns_theta_full 25.242
_diffrn_reflns_theta_max 30.226
_diffrn_reflns_theta_min 2.134
_exptl_absorpt_coefficient_mu 0.087
_exptl_absorpt_correction_T_max 0.9647
_exptl_absorpt_correction_T_min 0.9190
_exptl_absorpt_correction_type multi-scan
_exptl_absorpt_process_details
;
(SADABS; Bruker, 2010)
;
_exptl_crystal_colour colourless
_exptl_crystal_density_diffrn 1.321
_exptl_crystal_description block
_exptl_crystal_F_000 624
_exptl_crystal_size_max 0.406
_exptl_crystal_size_mid 0.230
_exptl_crystal_size_min 0.109
_refine_diff_density_max 0.276
_refine_diff_density_min -0.186
_refine_ls_extinction_method none
_refine_ls_goodness_of_fit_ref 1.052
_refine_ls_hydrogen_treatment constr
_refine_ls_matrix_type full
_refine_ls_number_parameters 201
_refine_ls_number_reflns 4301
_refine_ls_number_restraints 2
_refine_ls_restrained_S_all 1.052
_refine_ls_R_factor_all 0.0383
_refine_ls_R_factor_gt 0.0358
_refine_ls_shift/su_max 0.000
_refine_ls_shift/su_mean 0.000
_refine_ls_structure_factor_coef Fsqd
_refine_ls_weighting_details 'w=1/[\s^2^(Fo^2^)+(0.0604P)^2^+0.3156P] where P=(Fo^2^+2Fc^2^)/3'
_refine_ls_weighting_scheme calc
_refine_ls_wR_factor_gt 0.0946
_refine_ls_wR_factor_ref 0.0970
_reflns_number_gt 4070
_reflns_number_total 4301
_reflns_threshold_expression 'I > 2\s(I)'
_cod_data_source_file su5259sup1.cif
_cod_data_source_block I
_cod_database_code 2241481
_shelx_space_group_comment
;
The symmetry employed for this shelxl refinement is uniquely defined
by the following loop, which should always be used as a source of
symmetry information in preference to the above space-group names.
They are only intended as comments.
;
_shelx_estimated_absorpt_t_min 0.965
_shelx_estimated_absorpt_t_max 0.991

loop_
_space_group_symop_operation_xyz
'x, y, z'
'x, -y, z+1/2'
'x+1/2, y+1/2, z'
'x+1/2, -y+1/2, z+1/2'

loop_
_atom_site_type_symbol
_atom_site_label
_atom_site_fract_x
_atom_site_fract_y
_atom_site_fract_z
_atom_site_U_iso_or_equiv
_atom_site_adp_type
_atom_site_calc_flag
_atom_site_occupancy
O O1 0.20348(12) 0.4331(2) 0.35129(8) 0.0248(3) Uani d 1
O O2 0.54286(12) -0.1313(2) 0.56436(8) 0.0229(3) Uani d 1
N N1 0.64240(13) 0.1726(2) 0.58103(8) 0.0167(3) Uani d 1
N N2 0.68881(12) 0.3318(2) 0.62747(8) 0.0164(3) Uani d 1
C C1 0.49214(15) 0.4726(3) 0.46209(9) 0.0179(3) Uani d 1
H H1A 0.5393 0.5782 0.4884 0.022 Uiso calc 1
C C2 0.38193(16) 0.5207(3) 0.42425(9) 0.0189(3) Uani d 1
H H2A 0.3543 0.6591 0.4246 0.023 Uiso calc 1
C C3 0.31110(15) 0.3672(3) 0.38556(9) 0.0186(3) Uani d 1
C C4 0.35270(16) 0.1650(3) 0.38360(9) 0.0199(4) Uani d 1
H H4A 0.3059 0.0603 0.3566 0.024 Uiso calc 1
C C5 0.46443(15) 0.1188(3) 0.42203(9) 0.0187(3) Uani d 1
H H5A 0.4930 -0.0187 0.4208 0.022 Uiso calc 1
C C6 0.53452(15) 0.2698(3) 0.46190(9) 0.0168(3) Uani d 1
C C7 0.65113(15) 0.2100(3) 0.50826(9) 0.0171(3) Uani d 1
H H7A 0.6815 0.0838 0.4894 0.021 Uiso calc 1
C C8 0.74108(15) 0.3870(3) 0.52205(10) 0.0191(3) Uani d 1
H H8A 0.8174 0.3345 0.5204 0.023 Uiso calc 1
H H8B 0.7182 0.5012 0.4876 0.023 Uiso calc 1
C C9 0.74102(14) 0.4580(3) 0.59498(9) 0.0153(3) Uani d 1
C C10 0.79896(14) 0.6448(2) 0.62925(9) 0.0151(3) Uani d 1
C C11 0.79596(15) 0.6957(3) 0.69768(9) 0.0178(3) Uani d 1
H H11A 0.7553 0.6091 0.7220 0.021 Uiso calc 1
C C12 0.85202(15) 0.8719(3) 0.73026(10) 0.0191(3) Uani d 1
H H12A 0.8487 0.9049 0.7766 0.023 Uiso calc 1
C C13 0.91324(14) 1.0015(3) 0.69604(10) 0.0181(3) Uani d 1
C C14 0.91505(14) 0.9520(3) 0.62759(9) 0.0180(3) Uani d 1
H H14A 0.9554 1.0394 0.6033 0.022 Uiso calc 1
C C15 0.85852(14) 0.7760(3) 0.59414(9) 0.0171(3) Uani d 1
H H15A 0.8604 0.7451 0.5474 0.020 Uiso calc 1
C C16 0.12863(18) 0.2852(4) 0.30873(12) 0.0300(4) Uani d 1
H H16A 0.0551 0.3519 0.2871 0.045 Uiso calc 1
H H16B 0.1163 0.1682 0.3378 0.045 Uiso calc 1
H H16C 0.1631 0.2340 0.2720 0.045 Uiso calc 1
C C17 0.58798(15) 0.0120(3) 0.60245(10) 0.0191(3) Uani d 1
H H17A 0.5844 0.0099 0.6500 0.023 Uiso calc 1
C C18 0.97566(17) 1.1908(3) 0.73207(11) 0.0236(4) Uani d 1
H H18A 1.0484 1.2064 0.7192 0.035 Uiso calc 1
H H18B 0.9906 1.1740 0.7829 0.035 Uiso calc 1
H H18C 0.9285 1.3151 0.7174 0.035 Uiso calc 1

loop_
_atom_site_aniso_label
_atom_site_aniso_U_11
_atom_site_aniso_U_22
_atom_site_aniso_U_33
_atom_site_aniso_U_12
_atom_site_aniso_U_13
_atom_site_aniso_U_23
O1 0.0198(6) 0.0266(7) 0.0257(7) 0.0009(5) 0.0014(5) -0.0011(5)
O2 0.0226(6) 0.0158(6) 0.0292(7) -0.0031(5) 0.0044(5) -0.0006(5)
N1 0.0171(7) 0.0156(6) 0.0168(7) -0.0029(5) 0.0032(5) -0.0016(5)
N2 0.0152(6) 0.0153(6) 0.0171(7) -0.0010(5) 0.0015(5) -0.0010(5)
C1 0.0205(8) 0.0170(7) 0.0171(8) -0.0034(6) 0.0063(6) -0.0027(6)
C2 0.0227(8) 0.0171(7) 0.0177(8) 0.0006(6) 0.0068(6) -0.0008(6)
C3 0.0182(8) 0.0226(8) 0.0154(7) -0.0009(6) 0.0050(6) 0.0007(6)
C4 0.0205(9) 0.0202(8) 0.0177(8) -0.0050(6) 0.0028(7) -0.0028(6)
C5 0.0213(8) 0.0164(7) 0.0185(8) -0.0016(6) 0.0051(7) -0.0024(6)
C6 0.0183(8) 0.0171(7) 0.0154(8) -0.0030(6) 0.0051(6) -0.0022(6)
C7 0.0158(7) 0.0180(8) 0.0176(8) -0.0022(6) 0.0045(6) -0.0028(6)
C8 0.0166(7) 0.0212(8) 0.0202(8) -0.0049(6) 0.0063(6) -0.0034(6)
C9 0.0131(7) 0.0156(7) 0.0163(8) -0.0002(6) 0.0022(6) -0.0016(6)
C10 0.0120(7) 0.0139(7) 0.0182(8) 0.0003(5) 0.0019(6) -0.0005(6)
C11 0.0187(8) 0.0173(7) 0.0180(8) -0.0017(6) 0.0058(6) 0.0006(6)
C12 0.0193(8) 0.0186(8) 0.0189(8) -0.0005(6) 0.0040(7) -0.0018(6)
C13 0.0163(8) 0.0148(7) 0.0216(8) -0.0001(6) 0.0017(6) -0.0016(6)
C14 0.0164(8) 0.0163(7) 0.0217(8) -0.0016(6) 0.0055(7) 0.0005(6)
C15 0.0165(7) 0.0173(7) 0.0180(8) -0.0009(6) 0.0057(6) -0.0001(6)
C16 0.0212(9) 0.0341(10) 0.0294(11) -0.0026(8) -0.0031(8) -0.0018(8)
C17 0.0172(8) 0.0163(7) 0.0233(9) 0.0007(6) 0.0043(7) 0.0036(6)
C18 0.0242(9) 0.0168(8) 0.0280(10) -0.0041(6) 0.0035(7) -0.0046(7)

loop_
_atom_type_symbol
_atom_type_description
_atom_type_scat_dispersion_real
_atom_type_scat_dispersion_imag
_atom_type_scat_source
C C 0.0033 0.0016 'International Tables Vol C Tables 4.2.6.8 and 6.1.1.4'
H H 0.0000 0.0000 'International Tables Vol C Tables 4.2.6.8 and 6.1.1.4'
N N 0.0061 0.0033 'International Tables Vol C Tables 4.2.6.8 and 6.1.1.4'
O O 0.0106 0.0060 'International Tables Vol C Tables 4.2.6.8 and 6.1.1.4'

loop_
_geom_angle_atom_site_label_1
_geom_angle_atom_site_label_2
_geom_angle_atom_site_label_3
_geom_angle
C3 O1 C16 117.61(16)
C17 N1 N2 120.11(15)
C17 N1 C7 126.02(15)
N2 N1 C7 113.67(13)
C9 N2 N1 107.38(14)
C2 C1 C6 120.53(16)
C2 C1 H1A 119.7
C6 C1 H1A 119.7
C1 C2 C3 120.51(16)
C1 C2 H2A 119.7
C3 C2 H2A 119.7
O1 C3 C4 125.21(16)
O1 C3 C2 115.02(16)
C4 C3 C2 119.76(16)
C3 C4 C5 119.09(16)
C3 C4 H4A 120.5
C5 C4 H4A 120.5
C6 C5 C4 121.44(16)
C6 C5 H5A 119.3
C4 C5 H5A 119.3
C5 C6 C1 118.65(16)
C5 C6 C7 120.08(15)
C1 C6 C7 121.11(15)
N1 C7 C6 109.79(14)
N1 C7 C8 99.73(14)
C6 C7 C8 114.96(15)
N1 C7 H7A 110.6
C6 C7 H7A 110.6
C8 C7 H7A 110.6
C9 C8 C7 102.57(14)
C9 C8 H8A 111.3
C7 C8 H8A 111.3
C9 C8 H8B 111.3
C7 C8 H8B 111.3
H8A C8 H8B 109.2
N2 C9 C10 121.34(15)
N2 C9 C8 113.76(14)
C10 C9 C8 124.81(15)
C11 C10 C15 118.75(15)
C11 C10 C9 120.65(15)
C15 C10 C9 120.60(16)
C12 C11 C10 120.46(16)
C12 C11 H11A 119.8
C10 C11 H11A 119.8
C11 C12 C13 121.13(16)
C11 C12 H12A 119.4
C13 C12 H12A 119.4
C14 C13 C12 118.34(16)
C14 C13 C18 120.72(16)
C12 C13 C18 120.95(17)
C13 C14 C15 121.08(16)
C13 C14 H14A 119.5
C15 C14 H14A 119.5
C14 C15 C10 120.23(16)
C14 C15 H15A 119.9
C10 C15 H15A 119.9
O1 C16 H16A 109.5
O1 C16 H16B 109.5
H16A C16 H16B 109.5
O1 C16 H16C 109.5
H16A C16 H16C 109.5
H16B C16 H16C 109.5
O2 C17 N1 123.94(18)
O2 C17 H17A 118.0
N1 C17 H17A 118.0
C13 C18 H18A 109.5
C13 C18 H18B 109.5
H18A C18 H18B 109.5
C13 C18 H18C 109.5
H18A C18 H18C 109.5
H18B C18 H18C 109.5

loop_
_geom_bond_atom_site_label_1
_geom_bond_atom_site_label_2
_geom_bond_distance
O1 C3 1.370(2)
O1 C16 1.427(2)
O2 C17 1.225(2)
N1 C17 1.348(2)
N1 N2 1.3916(19)
N1 C7 1.487(2)
N2 C9 1.294(2)
C1 C2 1.385(3)
C1 C6 1.400(2)
C1 H1A 0.9500
C2 C3 1.397(2)
C2 H2A 0.9500
C3 C4 1.396(2)
C4 C5 1.401(3)
C4 H4A 0.9500
C5 C6 1.391(2)
C5 H5A 0.9500
C6 C7 1.520(2)
C7 C8 1.547(2)
C7 H7A 1.0000
C8 C9 1.510(2)
C8 H8A 0.9900
C8 H8B 0.9900
C9 C10 1.464(2)
C10 C11 1.399(2)
C10 C15 1.401(2)
C11 C12 1.389(2)
C11 H11A 0.9500
C12 C13 1.397(2)
C12 H12A 0.9500
C13 C14 1.394(3)
C13 C18 1.509(2)
C14 C15 1.396(2)
C14 H14A 0.9500
C15 H15A 0.9500
C16 H16A 0.9800
C16 H16B 0.9800
C16 H16C 0.9800
C17 H17A 0.9500
C18 H18A 0.9800
C18 H18B 0.9800
C18 H18C 0.9800

loop_
_geom_hbond_atom_site_label_D
_geom_hbond_atom_site_label_H
_geom_hbond_atom_site_label_A
_geom_hbond_site_symmetry_A
_geom_hbond_distance_DH
_geom_hbond_distance_HA
_geom_hbond_distance_DA
_geom_hbond_angle_DHA
C1 H1A O2 1_565 0.95 2.39 3.207(2) 144
C14 H14A O2 3_565 0.95 2.57 3.477(2) 160
C15 H15A Cg2 3_555 0.95 2.78 3.661(2) 154

loop_
_geom_torsion_atom_site_label_1
_geom_torsion_atom_site_label_2
_geom_torsion_atom_site_label_3
_geom_torsion_atom_site_label_4
_geom_torsion
C17 N1 N2 C9 176.47(16)
C7 N1 N2 C9 -8.36(18)
C6 C1 C2 C3 0.3(3)
C16 O1 C3 C4 -1.7(3)
C16 O1 C3 C2 177.67(17)
C1 C2 C3 O1 179.00(16)
C1 C2 C3 C4 -1.6(3)
O1 C3 C4 C5 -179.20(17)
C2 C3 C4 C5 1.5(3)
C3 C4 C5 C6 -0.1(3)
C4 C5 C6 C1 -1.2(3)
C4 C5 C6 C7 174.34(16)
C2 C1 C6 C5 1.1(3)
C2 C1 C6 C7 -174.42(16)
C17 N1 C7 C6 69.3(2)
N2 N1 C7 C6 -105.52(16)
C17 N1 C7 C8 -169.58(16)
N2 N1 C7 C8 15.59(18)
C5 C6 C7 N1 -95.70(18)
C1 C6 C7 N1 79.7(2)
C5 C6 C7 C8 152.86(16)
C1 C6 C7 C8 -31.7(2)
N1 C7 C8 C9 -15.61(17)
C6 C7 C8 C9 101.70(17)
N1 N2 C9 C10 179.55(14)
N1 N2 C9 C8 -3.61(19)
C7 C8 C9 N2 13.1(2)
C7 C8 C9 C10 -170.18(15)
N2 C9 C10 C11 -2.2(2)
C8 C9 C10 C11 -178.69(17)
N2 C9 C10 C15 177.74(16)
C8 C9 C10 C15 1.3(2)
C15 C10 C11 C12 -0.6(2)
C9 C10 C11 C12 179.34(16)
C10 C11 C12 C13 -0.5(3)
C11 C12 C13 C14 1.2(3)
C11 C12 C13 C18 -178.97(17)
C12 C13 C14 C15 -0.8(3)
C18 C13 C14 C15 179.34(16)
C13 C14 C15 C10 -0.3(3)
C11 C10 C15 C14 1.0(2)
C9 C10 C15 C14 -178.97(15)
N2 N1 C17 O2 178.37(16)
C7 N1 C17 O2 3.8(3)

_cod_database_fobs_code 2241481
